data_7042392
loop_
_publ_author_name
'Chang, Kejian'
'Xu, Xin'

_publ_section_title
;
 Frustrated Lewis pair behavior of a neutral scandium complex.
;
_journal_issue 14
_journal_name_full 'Dalton transactions (Cambridge, England : 2003)'
_journal_page_first 4514
_journal_page_last 4517
_journal_paper_doi 10.1039/c7dt00676d
_journal_volume 46
_journal_year 2017
_chemical_formula_sum 'C54 H82 O4 P Sc'
_chemical_formula_weight 871.13
_chemical_name_systematic
; 
 ? 
;
_space_group_IT_number 14
_symmetry_cell_setting monoclinic
_symmetry_space_group_name_Hall '-P 2ybc'
_symmetry_space_group_name_H-M 'P 1 21/c 1'
_atom_sites_solution_hydrogens geom
_atom_sites_solution_primary direct
_atom_sites_solution_secondary difmap
_audit_creation_method SHELXL-97
_audit_update_record
;
2017-02-21 deposited with the CCDC.
2017-03-09 downloaded from the CCDC.
;
_cell_angle_alpha 90.00
_cell_angle_beta 100.734(3)
_cell_angle_gamma 90.00
_cell_formula_units_Z 4
_cell_length_a 11.4591(11)
_cell_length_b 23.029(2)
_cell_length_c 19.604(2)
_cell_measurement_reflns_used 9783
_cell_measurement_temperature 120(2)
_cell_measurement_theta_max 27.42
_cell_measurement_theta_min 2.29
_cell_volume 5082.8(8)
_computing_cell_refinement 'Bruker SMART'
_computing_data_collection 'Bruker SMART'
_computing_data_reduction 'Bruker SAINT'
_computing_molecular_graphics 'Bruker SHELXTL'
_computing_publication_material 'Bruker SHELXTL'
_computing_structure_refinement 'SHELXL-97 (Sheldrick, 1997)'
_computing_structure_solution 'SHELXS-97 (Sheldrick, 1990)'
_diffrn_ambient_temperature 120(2)
_diffrn_measured_fraction_theta_full 0.992
_diffrn_measured_fraction_theta_max 0.992
_diffrn_measurement_device_type 'CCD area detector'
_diffrn_measurement_method 'phi and omega scans'
_diffrn_radiation_monochromator graphite
_diffrn_radiation_source 'fine-focus sealed tube'
_diffrn_radiation_type MoK\a
_diffrn_radiation_wavelength 0.71073
_diffrn_reflns_av_R_equivalents 0.1489
_diffrn_reflns_av_sigmaI/netI 0.0568
_diffrn_reflns_limit_h_max 14
_diffrn_reflns_limit_h_min -14
_diffrn_reflns_limit_k_max 30
_diffrn_reflns_limit_k_min -29
_diffrn_reflns_limit_l_max 25
_diffrn_reflns_limit_l_min -25
_diffrn_reflns_number 132345
_diffrn_reflns_theta_full 27.63
_diffrn_reflns_theta_max 27.63
_diffrn_reflns_theta_min 1.81
_exptl_absorpt_coefficient_mu 0.218
_exptl_absorpt_correction_T_max 0.957
_exptl_absorpt_correction_T_min 0.937
_exptl_absorpt_correction_type none
_exptl_crystal_colour colourless
_exptl_crystal_density_diffrn 1.138
_exptl_crystal_density_method 'not measured'
_exptl_crystal_description block
_exptl_crystal_F_000 1896
_exptl_crystal_size_max 0.3
_exptl_crystal_size_mid 0.25
_exptl_crystal_size_min 0.2
_refine_diff_density_max 1.046
_refine_diff_density_min -0.609
_refine_diff_density_rms 0.078
_refine_ls_extinction_method none
_refine_ls_goodness_of_fit_ref 1.059
_refine_ls_hydrogen_treatment mixed
_refine_ls_matrix_type full
_refine_ls_number_parameters 557
_refine_ls_number_reflns 11733
_refine_ls_number_restraints 0
_refine_ls_restrained_S_all 1.059
_refine_ls_R_factor_all 0.0918
_refine_ls_R_factor_gt 0.0602
_refine_ls_shift/su_max 0.000
_refine_ls_shift/su_mean 0.000
_refine_ls_structure_factor_coef Fsqd
_refine_ls_weighting_details 'calc w=1/[\s^2^(Fo^2^)+(0.0969P)^2^+4.1616P] where P=(Fo^2^+2Fc^2^)/3'
_refine_ls_weighting_scheme calc
_refine_ls_wR_factor_gt 0.1744
_refine_ls_wR_factor_ref 0.1967
_reflns_number_gt 8253
_reflns_number_total 11829
_reflns_threshold_expression >2sigma(I)
_cod_data_source_file c7dt00676d2.cif
_cod_data_source_block 5042-2
_cod_depositor_comments
;
The following automatic conversions were performed:

'_symmetry_cell_setting' value 'Monoclinic' changed to 'monoclinic'
according to
/home/data/users/saulius/crontab/automatic-downloads/rss-feeds/RSC/lib/dictionaries/cif_core.dic
dictionary named 'cif_core.dic' version 2.4.2 from 2011-04-26.

Automatic conversion script
Id: cif_fix_values 4973 2017-02-22 13:04:09Z antanas 

 Adding full bibliography for 7042389--7042393.cif.
;
_cod_original_cell_volume 5082.7(8)
_cod_original_sg_symbol_H-M 'P2(1)/c  '
_cod_database_code 7042392

loop_
_symmetry_equiv_pos_as_xyz
'x, y, z'
'-x, y+1/2, -z+1/2'
'-x, -y, -z'
'x, -y-1/2, z-1/2'

loop_
_atom_site_label
_atom_site_type_symbol
_atom_site_fract_x
_atom_site_fract_y
_atom_site_fract_z
_atom_site_U_iso_or_equiv
_atom_site_adp_type
_atom_site_occupancy
_atom_site_symmetry_multiplicity
_atom_site_calc_flag
_atom_site_refinement_flags
Sc1 Sc 0.25766(4) 0.30500(2) 0.02022(2) 0.02330(13) Uani 1 1 d .
O1 O 0.25361(16) 0.38306(8) -0.00712(10) 0.0326(4) Uani 1 1 d .
O2 O 0.10471(15) 0.27363(7) 0.02774(8) 0.0244(4) Uani 1 1 d .
O3 O 0.38267(15) 0.28440(7) 0.09705(8) 0.0250(4) Uani 1 1 d .
O4 O 0.34260(16) 0.26777(9) -0.05875(9) 0.0323(4) Uani 1 1 d .
P1 P 0.05719(6) 0.38532(3) -0.14086(4) 0.03258(18) Uani 1 1 d .
C1 C 0.2426(2) 0.43693(12) -0.04238(15) 0.0332(6) Uani 1 1 d .
C2 C 0.2722(3) 0.48590(13) 0.01010(16) 0.0426(7) Uani 1 1 d .
H2A H 0.2186 0.4841 0.0436 0.064 Uiso 1 1 calc R
H2B H 0.2625 0.5233 -0.0141 0.064 Uiso 1 1 calc R
H2C H 0.3545 0.4818 0.0346 0.064 Uiso 1 1 calc R
C3 C 0.3300(3) 0.43693(14) -0.09213(16) 0.0414(7) Uani 1 1 d .
H3A H 0.4106 0.4305 -0.0660 0.062 Uiso 1 1 calc R
H3B H 0.3265 0.4744 -0.1160 0.062 Uiso 1 1 calc R
H3C H 0.3092 0.4058 -0.1264 0.062 Uiso 1 1 calc R
C4 C 0.1142(2) 0.44435(12) -0.07986(14) 0.0326(6) Uani 1 1 d .
H4A H 0.1076 0.4814 -0.1058 0.039 Uiso 1 1 calc R
H4B H 0.0627 0.4473 -0.0447 0.039 Uiso 1 1 calc R
C5 C 0.0575(3) 0.41423(12) -0.22788(15) 0.0352(6) Uani 1 1 d .
C6 C 0.0017(3) 0.38061(16) -0.28364(18) 0.0486(8) Uani 1 1 d .
H6 H -0.0351 0.3450 -0.2753 0.058 Uiso 1 1 calc R
C7 C -0.0003(3) 0.39898(19) -0.35166(18) 0.0579(10) Uani 1 1 d .
H7 H -0.0406 0.3763 -0.3893 0.070 Uiso 1 1 calc R
C8 C 0.0554(3) 0.44948(18) -0.36466(18) 0.0534(9) Uani 1 1 d .
H8 H 0.0544 0.4615 -0.4111 0.064 Uiso 1 1 calc R
C9 C 0.1124(3) 0.48247(15) -0.31056(17) 0.0498(8) Uani 1 1 d .
H9 H 0.1518 0.5172 -0.3195 0.060 Uiso 1 1 calc R
C10 C 0.1126(3) 0.46519(13) -0.24234(16) 0.0422(7) Uani 1 1 d .
H10 H 0.1513 0.4888 -0.2051 0.051 Uiso 1 1 calc R
C11 C -0.1011(2) 0.39093(11) -0.13654(14) 0.0317(6) Uani 1 1 d .
C12 C -0.1819(3) 0.42653(12) -0.17917(15) 0.0361(6) Uani 1 1 d .
H12 H -0.1565 0.4491 -0.2143 0.043 Uiso 1 1 calc R
C13 C -0.3000(3) 0.42924(13) -0.17062(16) 0.0416(7) Uani 1 1 d .
H13 H -0.3546 0.4537 -0.1997 0.050 Uiso 1 1 calc R
C14 C -0.3375(3) 0.39642(14) -0.12005(17) 0.0447(8) Uani 1 1 d .
H14 H -0.4183 0.3977 -0.1150 0.054 Uiso 1 1 calc R
C15 C -0.2583(3) 0.36186(14) -0.07685(16) 0.0414(7) Uani 1 1 d .
H15 H -0.2841 0.3399 -0.0414 0.050 Uiso 1 1 calc R
C16 C -0.1412(3) 0.35891(13) -0.08488(15) 0.0369(6) Uani 1 1 d .
H16 H -0.0872 0.3348 -0.0549 0.044 Uiso 1 1 calc R
C17 C 0.4733(2) 0.27139(11) 0.14950(12) 0.0247(5) Uani 1 1 d .
C18 C 0.5471(2) 0.31660(12) 0.18311(12) 0.0271(5) Uani 1 1 d .
C19 C 0.6438(2) 0.30092(13) 0.23456(13) 0.0339(6) Uani 1 1 d .
H19 H 0.6937 0.3305 0.2578 0.041 Uiso 1 1 calc R
C20 C 0.6684(2) 0.24379(14) 0.25239(14) 0.0382(7) Uani 1 1 d .
H20 H 0.7362 0.2342 0.2863 0.046 Uiso 1 1 calc R
C21 C 0.5943(2) 0.20070(13) 0.22070(14) 0.0347(6) Uani 1 1 d .
H21 H 0.6117 0.1615 0.2337 0.042 Uiso 1 1 calc R
C22 C 0.4948(2) 0.21272(12) 0.17027(13) 0.0278(5) Uani 1 1 d .
C23 C 0.5261(2) 0.38089(12) 0.16424(13) 0.0300(6) Uani 1 1 d .
C24 C 0.4014(3) 0.39975(13) 0.17353(16) 0.0378(6) Uani 1 1 d .
H24A H 0.3901 0.4410 0.1621 0.057 Uiso 1 1 calc R
H24B H 0.3929 0.3934 0.2218 0.057 Uiso 1 1 calc R
H24C H 0.3416 0.3769 0.1426 0.057 Uiso 1 1 calc R
C25 C 0.5458(3) 0.39167(12) 0.08994(14) 0.0339(6) Uani 1 1 d .
H25A H 0.6249 0.3778 0.0855 0.051 Uiso 1 1 calc R
H25B H 0.5398 0.4334 0.0798 0.051 Uiso 1 1 calc R
H25C H 0.4854 0.3708 0.0571 0.051 Uiso 1 1 calc R
C26 C 0.6133(3) 0.42112(14) 0.21166(16) 0.0419(7) Uani 1 1 d .
H26A H 0.6944 0.4133 0.2050 0.063 Uiso 1 1 calc R
H26B H 0.6078 0.4139 0.2602 0.063 Uiso 1 1 calc R
H26C H 0.5930 0.4617 0.1999 0.063 Uiso 1 1 calc R
C27 C 0.4124(2) 0.16229(11) 0.14056(14) 0.0320(6) Uani 1 1 d .
C28 C 0.4166(3) 0.15328(13) 0.06323(15) 0.0394(7) Uani 1 1 d .
H28A H 0.3645 0.1210 0.0449 0.059 Uiso 1 1 calc R
H28B H 0.4982 0.1444 0.0582 0.059 Uiso 1 1 calc R
H28C H 0.3899 0.1887 0.0373 0.059 Uiso 1 1 calc R
C29 C 0.2849(3) 0.17362(13) 0.15032(15) 0.0360(6) Uani 1 1 d .
H29A H 0.2354 0.1398 0.1345 0.054 Uiso 1 1 calc R
H29B H 0.2533 0.2078 0.1232 0.054 Uiso 1 1 calc R
H29C H 0.2842 0.1806 0.1996 0.054 Uiso 1 1 calc R
C30 C 0.4500(3) 0.10464(13) 0.17709(17) 0.0457(8) Uani 1 1 d .
H30A H 0.4489 0.1084 0.2268 0.069 Uiso 1 1 calc R
H30B H 0.5304 0.0947 0.1707 0.069 Uiso 1 1 calc R
H30C H 0.3947 0.0740 0.1571 0.069 Uiso 1 1 calc R
C31 C -0.0026(2) 0.25572(11) 0.03893(12) 0.0252(5) Uani 1 1 d .
C32 C -0.0543(2) 0.28206(12) 0.09123(13) 0.0295(5) Uani 1 1 d .
C33 C -0.1660(2) 0.26258(14) 0.10009(15) 0.0380(6) Uani 1 1 d .
H33 H -0.2016 0.2796 0.1354 0.046 Uiso 1 1 calc R
C34 C -0.2258(3) 0.21960(15) 0.05925(16) 0.0430(7) Uani 1 1 d .
H34 H -0.3022 0.2076 0.0660 0.052 Uiso 1 1 calc R
C35 C -0.1748(3) 0.19387(13) 0.00839(15) 0.0377(6) Uani 1 1 d .
H35 H -0.2166 0.1639 -0.0193 0.045 Uiso 1 1 calc R
C36 C -0.0636(2) 0.21066(11) -0.00339(13) 0.0292(5) Uani 1 1 d .
C37 C 0.0080(2) 0.33068(12) 0.13899(13) 0.0316(6) Uani 1 1 d .
C38 C 0.1241(2) 0.30802(13) 0.18281(14) 0.0346(6) Uani 1 1 d .
H38A H 0.1783 0.2962 0.1521 0.052 Uiso 1 1 calc R
H38B H 0.1070 0.2746 0.2102 0.052 Uiso 1 1 calc R
H38C H 0.1611 0.3388 0.2140 0.052 Uiso 1 1 calc R
C39 C 0.0308(3) 0.38406(13) 0.09632(15) 0.0385(6) Uani 1 1 d .
H39A H 0.0708 0.4142 0.1275 0.058 Uiso 1 1 calc R
H39B H -0.0451 0.3991 0.0711 0.058 Uiso 1 1 calc R
H39C H 0.0811 0.3730 0.0632 0.058 Uiso 1 1 calc R
C40 C -0.0689(3) 0.35220(16) 0.19029(16) 0.0461(8) Uani 1 1 d .
H40A H -0.0264 0.3828 0.2197 0.069 Uiso 1 1 calc R
H40B H -0.0855 0.3198 0.2195 0.069 Uiso 1 1 calc R
H40C H -0.1439 0.3677 0.1644 0.069 Uiso 1 1 calc R
C41 C -0.0112(2) 0.18073(12) -0.06109(14) 0.0325(6) Uani 1 1 d .
C42 C -0.0004(3) 0.22433(13) -0.11841(14) 0.0349(6) Uani 1 1 d .
H42A H -0.0795 0.2384 -0.1396 0.052 Uiso 1 1 calc R
H42B H 0.0363 0.2054 -0.1539 0.052 Uiso 1 1 calc R
H42C H 0.0490 0.2571 -0.0985 0.052 Uiso 1 1 calc R
C43 C 0.1094(3) 0.15324(12) -0.03196(15) 0.0359(6) Uani 1 1 d .
H43A H 0.1405 0.1342 -0.0696 0.054 Uiso 1 1 calc R
H43B H 0.1000 0.1244 0.0034 0.054 Uiso 1 1 calc R
H43C H 0.1649 0.1835 -0.0111 0.054 Uiso 1 1 calc R
C44 C -0.0908(3) 0.13097(15) -0.09590(18) 0.0507(8) Uani 1 1 d .
H44A H -0.1688 0.1465 -0.1170 0.076 Uiso 1 1 calc R
H44B H -0.1003 0.1018 -0.0609 0.076 Uiso 1 1 calc R
H44C H -0.0539 0.1130 -0.1319 0.076 Uiso 1 1 calc R
C45 C 0.4720(3) 0.27401(15) -0.04978(16) 0.0403(7) Uani 1 1 d .
H45A H 0.5117 0.2573 -0.0049 0.048 Uiso 1 1 calc R
H45B H 0.4946 0.3154 -0.0514 0.048 Uiso 1 1 calc R
C46 C 0.5053(3) 0.24128(19) -0.10902(19) 0.0594(10) Uani 1 1 d .
H46A H 0.5780 0.2576 -0.1222 0.071 Uiso 1 1 calc R
H46B H 0.5186 0.1997 -0.0974 0.071 Uiso 1 1 calc R
C47 C 0.4028(3) 0.2492(3) -0.1644(2) 0.0860(17) Uani 1 1 d .
H47A H 0.3966 0.2167 -0.1979 0.103 Uiso 1 1 calc R
H47B H 0.4098 0.2859 -0.1895 0.103 Uiso 1 1 calc R
C48 C 0.2961(3) 0.25073(15) -0.13084(14) 0.0427(7) Uani 1 1 d .
H48A H 0.2375 0.2794 -0.1540 0.051 Uiso 1 1 calc R
H48B H 0.2577 0.2121 -0.1328 0.051 Uiso 1 1 calc R
C49 C 0.2001(4) 0.44511(17) 0.3063(2) 0.0655(10) Uani 1 1 d .
H49A H 0.2398 0.4084 0.3217 0.098 Uiso 1 1 calc R
H49B H 0.2013 0.4511 0.2569 0.098 Uiso 1 1 calc R
H49C H 0.1176 0.4437 0.3132 0.098 Uiso 1 1 calc R
C50 C 0.2629(4) 0.49380(16) 0.34725(19) 0.0573(9) Uani 1 1 d .
H50A H 0.2236 0.5307 0.3303 0.069 Uiso 1 1 calc R
H50B H 0.3456 0.4954 0.3392 0.069 Uiso 1 1 calc R
C51 C 0.2653(3) 0.48889(16) 0.42411(19) 0.0552(9) Uani 1 1 d .
H51A H 0.1826 0.4890 0.4323 0.066 Uiso 1 1 calc R
H51B H 0.3013 0.4512 0.4406 0.066 Uiso 1 1 calc R
C52 C 0.3331(4) 0.53674(16) 0.46607(19) 0.0587(9) Uani 1 1 d .
H52A H 0.2922 0.5740 0.4528 0.070 Uiso 1 1 calc R
H52B H 0.4133 0.5392 0.4542 0.070 Uiso 1 1 calc R
C53 C 0.3464(5) 0.5288(2) 0.5444(2) 0.0769(13) Uani 1 1 d .
H53A H 0.2664 0.5288 0.5567 0.092 Uiso 1 1 calc R
H53B H 0.3827 0.4904 0.5573 0.092 Uiso 1 1 calc R
C54 C 0.4201(4) 0.5745(2) 0.5859(2) 0.0807(14) Uani 1 1 d .
H54A H 0.5033 0.5697 0.5814 0.121 Uiso 1 1 calc R
H54B H 0.4135 0.5708 0.6348 0.121 Uiso 1 1 calc R
H54C H 0.3920 0.6129 0.5687 0.121 Uiso 1 1 calc R

loop_
_atom_site_aniso_label
_atom_site_aniso_U_11
_atom_site_aniso_U_22
_atom_site_aniso_U_33
_atom_site_aniso_U_23
_atom_site_aniso_U_13
_atom_site_aniso_U_12
Sc1 0.0234(2) 0.0261(2) 0.0202(2) 0.00082(17) 0.00353(17) -0.00347(18)
O1 0.0327(10) 0.0292(10) 0.0344(10) 0.0080(8) 0.0021(8) -0.0030(7)
O2 0.0250(9) 0.0272(9) 0.0210(8) 0.0002(7) 0.0043(7) -0.0023(7)
O3 0.0251(9) 0.0278(9) 0.0211(8) 0.0002(7) 0.0022(7) -0.0015(7)
O4 0.0306(10) 0.0435(11) 0.0237(9) -0.0029(8) 0.0071(7) -0.0019(8)
P1 0.0326(4) 0.0258(3) 0.0385(4) 0.0003(3) 0.0045(3) 0.0010(3)
C1 0.0342(14) 0.0280(13) 0.0373(14) 0.0092(11) 0.0062(11) -0.0015(11)
C2 0.0452(17) 0.0353(16) 0.0434(17) 0.0015(13) -0.0018(14) -0.0026(13)
C3 0.0402(16) 0.0410(16) 0.0447(17) 0.0091(13) 0.0121(13) -0.0056(13)
C4 0.0373(15) 0.0277(13) 0.0320(13) 0.0011(11) 0.0043(11) 0.0002(11)
C5 0.0358(15) 0.0359(15) 0.0341(14) -0.0040(11) 0.0070(12) 0.0029(12)
C6 0.0440(18) 0.053(2) 0.0509(19) -0.0181(16) 0.0142(15) -0.0044(15)
C7 0.050(2) 0.087(3) 0.0366(17) -0.0267(18) 0.0075(15) 0.0051(19)
C8 0.052(2) 0.072(2) 0.0379(17) 0.0009(16) 0.0125(15) 0.0161(18)
C9 0.062(2) 0.0481(19) 0.0413(17) 0.0105(14) 0.0138(15) 0.0120(16)
C10 0.0548(19) 0.0374(16) 0.0338(15) 0.0032(12) 0.0063(13) 0.0013(14)
C11 0.0353(15) 0.0272(13) 0.0313(13) -0.0028(10) 0.0028(11) -0.0006(11)
C12 0.0392(16) 0.0335(14) 0.0347(14) -0.0030(11) 0.0046(12) 0.0025(12)
C13 0.0423(17) 0.0385(16) 0.0414(16) -0.0123(13) 0.0010(13) 0.0055(13)
C14 0.0378(16) 0.0486(18) 0.0491(18) -0.0201(15) 0.0119(14) -0.0069(14)
C15 0.0444(17) 0.0434(17) 0.0384(16) -0.0038(13) 0.0134(13) -0.0095(14)
C16 0.0397(16) 0.0371(15) 0.0325(14) 0.0016(11) 0.0027(12) -0.0034(12)
C17 0.0214(12) 0.0353(13) 0.0180(11) 0.0006(9) 0.0048(9) 0.0006(10)
C18 0.0241(12) 0.0380(14) 0.0200(11) -0.0018(10) 0.0064(9) -0.0048(10)
C19 0.0261(13) 0.0494(17) 0.0255(13) 0.0015(11) 0.0033(10) -0.0106(12)
C20 0.0257(14) 0.0608(19) 0.0261(13) 0.0111(13) 0.0000(11) -0.0023(13)
C21 0.0278(14) 0.0442(16) 0.0321(14) 0.0110(12) 0.0059(11) 0.0045(12)
C22 0.0272(13) 0.0345(14) 0.0224(12) 0.0020(10) 0.0063(10) 0.0002(10)
C23 0.0308(14) 0.0331(14) 0.0269(12) -0.0044(10) 0.0077(10) -0.0085(11)
C24 0.0390(16) 0.0330(15) 0.0436(16) -0.0064(12) 0.0138(13) -0.0039(12)
C25 0.0372(15) 0.0346(14) 0.0304(13) 0.0015(11) 0.0075(11) -0.0096(11)
C26 0.0428(17) 0.0444(17) 0.0384(16) -0.0108(13) 0.0068(13) -0.0152(13)
C27 0.0369(15) 0.0267(13) 0.0303(13) 0.0014(10) 0.0009(11) 0.0014(11)
C28 0.0477(18) 0.0327(15) 0.0353(15) -0.0051(12) 0.0017(13) 0.0056(12)
C29 0.0365(15) 0.0328(14) 0.0374(15) 0.0046(11) 0.0034(12) -0.0074(12)
C30 0.058(2) 0.0297(15) 0.0450(18) 0.0051(13) -0.0027(15) 0.0037(13)
C31 0.0236(12) 0.0310(13) 0.0204(11) 0.0055(9) 0.0025(9) -0.0012(10)
C32 0.0282(13) 0.0369(14) 0.0229(12) 0.0027(10) 0.0038(10) 0.0005(11)
C33 0.0305(14) 0.0536(18) 0.0319(14) 0.0049(13) 0.0109(11) 0.0009(13)
C34 0.0277(14) 0.059(2) 0.0433(17) 0.0091(14) 0.0078(12) -0.0086(13)
C35 0.0306(14) 0.0429(16) 0.0372(15) 0.0029(12) 0.0002(12) -0.0091(12)
C36 0.0283(13) 0.0309(13) 0.0272(12) 0.0049(10) 0.0022(10) -0.0035(10)
C37 0.0304(14) 0.0392(15) 0.0262(12) -0.0028(11) 0.0077(10) 0.0022(11)
C38 0.0358(15) 0.0438(16) 0.0242(12) -0.0050(11) 0.0055(11) -0.0029(12)
C39 0.0466(17) 0.0361(15) 0.0343(15) -0.0046(12) 0.0117(13) 0.0044(13)
C40 0.0418(17) 0.065(2) 0.0337(15) -0.0097(14) 0.0133(13) 0.0053(15)
C41 0.0355(15) 0.0326(14) 0.0277(13) -0.0027(11) 0.0012(11) -0.0071(11)
C42 0.0397(16) 0.0392(15) 0.0250(13) -0.0014(11) 0.0037(11) -0.0021(12)
C43 0.0442(16) 0.0292(14) 0.0330(14) 0.0005(11) 0.0044(12) 0.0027(12)
C44 0.053(2) 0.0481(19) 0.0494(19) -0.0151(15) 0.0059(15) -0.0200(16)
C45 0.0297(15) 0.0565(19) 0.0369(15) -0.0024(13) 0.0120(12) -0.0039(13)
C46 0.047(2) 0.082(3) 0.055(2) -0.0239(19) 0.0232(17) -0.0039(18)
C47 0.052(2) 0.176(5) 0.0337(19) -0.025(3) 0.0156(16) 0.006(3)
C48 0.0445(17) 0.060(2) 0.0243(13) -0.0072(13) 0.0077(12) -0.0010(14)
C49 0.076(3) 0.052(2) 0.073(3) -0.0071(19) 0.026(2) -0.0005(19)
C50 0.066(2) 0.050(2) 0.054(2) 0.0082(16) 0.0062(18) 0.0016(17)
C51 0.064(2) 0.0451(19) 0.060(2) 0.0089(16) 0.0205(18) 0.0074(16)
C52 0.072(2) 0.049(2) 0.056(2) 0.0060(17) 0.0141(19) 0.0064(18)
C53 0.097(3) 0.081(3) 0.057(2) 0.007(2) 0.025(2) 0.026(3)
C54 0.089(3) 0.094(3) 0.055(2) -0.011(2) 0.004(2) 0.029(3)

loop_
_atom_type_symbol
_atom_type_description
_atom_type_scat_dispersion_real
_atom_type_scat_dispersion_imag
_atom_type_scat_source
C C 0.0033 0.0016 'International Tables Vol C Tables 4.2.6.8 and 6.1.1.4'
H H 0.0000 0.0000 'International Tables Vol C Tables 4.2.6.8 and 6.1.1.4'
O O 0.0106 0.0060 'International Tables Vol C Tables 4.2.6.8 and 6.1.1.4'
P P 0.1023 0.0942 'International Tables Vol C Tables 4.2.6.8 and 6.1.1.4'
Sc Sc 0.2519 0.3716 'International Tables Vol C Tables 4.2.6.8 and 6.1.1.4'

loop_
_geom_angle_atom_site_label_1
_geom_angle_atom_site_label_2
_geom_angle_atom_site_label_3
_geom_angle
O1 Sc1 O2 114.03(8)
O1 Sc1 O3 115.67(8)
O2 Sc1 O3 113.63(7)
O1 Sc1 O4 99.60(8)
O2 Sc1 O4 116.42(7)
O3 Sc1 O4 95.38(7)
C1 O1 Sc1 167.53(18)
C31 O2 Sc1 173.65(16)
C17 O3 Sc1 177.55(16)
C45 O4 C48 108.6(2)
C45 O4 Sc1 117.17(15)
C48 O4 Sc1 131.80(17)
C5 P1 C11 101.00(13)
C5 P1 C4 105.88(13)
C11 P1 C4 98.71(12)
O1 C1 C2 109.4(2)
O1 C1 C3 107.7(2)
C2 C1 C3 110.0(2)
O1 C1 C4 108.9(2)
C2 C1 C4 108.4(2)
C3 C1 C4 112.4(2)
C1 C4 P1 114.9(2)
C10 C5 C6 118.0(3)
C10 C5 P1 125.3(2)
C6 C5 P1 116.6(2)
C5 C6 C7 120.3(3)
C8 C7 C6 120.6(3)
C9 C8 C7 119.9(3)
C8 C9 C10 120.0(3)
C5 C10 C9 121.2(3)
C12 C11 C16 118.3(3)
C12 C11 P1 124.5(2)
C16 C11 P1 117.2(2)
C11 C12 C13 120.4(3)
C14 C13 C12 120.1(3)
C15 C14 C13 120.2(3)
C14 C15 C16 120.2(3)
C15 C16 C11 120.9(3)
O3 C17 C22 119.8(2)
O3 C17 C18 119.7(2)
C22 C17 C18 120.5(2)
C19 C18 C17 117.9(2)
C19 C18 C23 119.4(2)
C17 C18 C23 122.8(2)
C20 C19 C18 121.8(3)
C21 C20 C19 119.6(3)
C20 C21 C22 122.2(3)
C21 C22 C17 118.0(2)
C21 C22 C27 118.8(2)
C17 C22 C27 123.2(2)
C18 C23 C25 109.9(2)
C18 C23 C24 110.6(2)
C25 C23 C24 111.8(2)
C18 C23 C26 112.3(2)
C25 C23 C26 106.3(2)
C24 C23 C26 105.7(2)
C29 C27 C30 106.3(2)
C29 C27 C28 110.6(2)
C30 C27 C28 106.6(2)
C29 C27 C22 110.9(2)
C30 C27 C22 112.2(2)
C28 C27 C22 110.1(2)
O2 C31 C32 120.2(2)
O2 C31 C36 119.3(2)
C32 C31 C36 120.5(2)
C33 C32 C31 118.0(2)
C33 C32 C37 119.2(2)
C31 C32 C37 122.8(2)
C34 C33 C32 121.9(3)
C33 C34 C35 119.9(3)
C34 C35 C36 121.7(3)
C35 C36 C31 118.0(2)
C35 C36 C41 119.5(2)
C31 C36 C41 122.5(2)
C38 C37 C39 111.1(2)
C38 C37 C40 106.6(2)
C39 C37 C40 105.9(2)
C38 C37 C32 110.3(2)
C39 C37 C32 110.8(2)
C40 C37 C32 111.9(2)
C42 C41 C43 110.8(2)
C42 C41 C36 110.0(2)
C43 C41 C36 111.1(2)
C42 C41 C44 106.6(2)
C43 C41 C44 106.0(2)
C36 C41 C44 112.2(2)
O4 C45 C46 104.9(2)
C47 C46 C45 103.2(3)
C46 C47 C48 106.8(3)
O4 C48 C47 104.5(3)
C49 C50 C51 113.6(3)
C52 C51 C50 113.8(3)
C51 C52 C53 114.0(3)
C54 C53 C52 113.8(4)

loop_
_geom_bond_atom_site_label_1
_geom_bond_atom_site_label_2
_geom_bond_distance
Sc1 O1 1.8738(19)
Sc1 O2 1.9266(17)
Sc1 O3 1.9344(17)
Sc1 O4 2.1542(19)
O1 C1 1.414(3)
O2 C31 1.353(3)
O3 C17 1.352(3)
O4 C45 1.468(3)
O4 C48 1.468(3)
P1 C5 1.832(3)
P1 C11 1.837(3)
P1 C4 1.847(3)
C1 C2 1.521(4)
C1 C3 1.523(4)
C1 C4 1.527(4)
C5 C10 1.387(4)
C5 C6 1.394(4)
C6 C7 1.395(5)
C7 C8 1.373(6)
C8 C9 1.367(5)
C9 C10 1.395(4)
C11 C12 1.393(4)
C11 C16 1.398(4)
C12 C13 1.395(4)
C13 C14 1.377(5)
C14 C15 1.374(5)
C15 C16 1.381(4)
C17 C22 1.419(4)
C17 C18 1.423(4)
C18 C19 1.399(4)
C18 C23 1.534(4)
C19 C20 1.377(4)
C20 C21 1.377(4)
C21 C22 1.391(4)
C22 C27 1.541(4)
C23 C25 1.535(4)
C23 C24 1.536(4)
C23 C26 1.541(4)
C27 C29 1.531(4)
C27 C30 1.532(4)
C27 C28 1.540(4)
C31 C32 1.413(4)
C31 C36 1.428(4)
C32 C33 1.398(4)
C32 C37 1.546(4)
C33 C34 1.373(4)
C34 C35 1.380(5)
C35 C36 1.391(4)
C36 C41 1.539(4)
C37 C38 1.534(4)
C37 C39 1.536(4)
C37 C40 1.538(4)
C41 C42 1.529(4)
C41 C43 1.531(4)
C41 C44 1.542(4)
C45 C46 1.493(4)
C46 C47 1.455(5)
C47 C48 1.492(5)
C49 C50 1.485(5)
C50 C51 1.506(5)
C51 C52 1.503(5)
C52 C53 1.526(5)
C53 C54 1.492(7)
